data_2226542
loop_
_publ_author_name
'Khan, Mohd. Shaheen'
'Sulaiman, Othman'
'Hashim, Rokiah'
'Quah, Ching Kheng'
'Fun, Hoong-Kun'

_publ_section_title
;
 Cholest-5-en-7-one
;
_journal_coeditor_code IS2558
_journal_issue 7
_journal_name_full 'Acta Crystallographica Section E'
_journal_page_first o1668
_journal_paper_doi 10.1107/S1600536810021598
_journal_volume 66
_journal_year 2010
_chemical_formula_iupac 'C27 H44 O'
_chemical_formula_moiety 'C27 H44 O'
_chemical_formula_sum 'C27 H44 O'
_chemical_formula_weight 384.62
_chemical_name_systematic
;
Cholest-5-en-7-one
;
_space_group_IT_number 4
_symmetry_cell_setting monoclinic
_symmetry_space_group_name_Hall 'P 2yb'
_symmetry_space_group_name_H-M 'P 1 21 1'
_atom_sites_solution_hydrogens geom
_atom_sites_solution_primary direct
_atom_sites_solution_secondary difmap
_audit_creation_method SHELXL-97
_cell_angle_alpha 90.00
_cell_angle_beta 91.470(5)
_cell_angle_gamma 90.00
_cell_formula_units_Z 2
_cell_length_a 6.3468(13)
_cell_length_b 11.517(3)
_cell_length_c 15.678(3)
_cell_measurement_reflns_used 2115
_cell_measurement_temperature 100
_cell_measurement_theta_max 27.76
_cell_measurement_theta_min 2.19
_cell_volume 1145.6(4)
_computing_cell_refinement '<i>SAINT</i> (Bruker, 2009)'
_computing_data_collection '<i>APEX2</i> (Bruker, 2009)'
_computing_data_reduction '<i>SAINT</i> (Bruker, 2009)'
_computing_molecular_graphics '<i>SHELXTL</i> (Sheldrick, 2008)'
_computing_publication_material
;
<i>SHELXTL</i> (Sheldrick, 2008) and <i>PLATON</i> (Spek, 2009)
;
_computing_structure_refinement '<i>SHELXTL</i> (Sheldrick, 2008)'
_computing_structure_solution '<i>SHELXTL</i> (Sheldrick, 2008)'
_diffrn_ambient_temperature 100
_diffrn_measured_fraction_theta_full 0.992
_diffrn_measured_fraction_theta_max 0.992
_diffrn_measurement_device_type
;
Bruker SMART APEXII DUO CCD area-detector diffractometer
;
_diffrn_measurement_method '\f and \w scans'
_diffrn_radiation_monochromator graphite
_diffrn_radiation_source 'fine-focus sealed tube'
_diffrn_radiation_type MoK\a
_diffrn_radiation_wavelength 0.71073
_diffrn_reflns_av_R_equivalents 0.0583
_diffrn_reflns_av_sigmaI/netI 0.0580
_diffrn_reflns_limit_h_max 8
_diffrn_reflns_limit_h_min -8
_diffrn_reflns_limit_k_max 16
_diffrn_reflns_limit_k_min -16
_diffrn_reflns_limit_l_max 22
_diffrn_reflns_limit_l_min -21
_diffrn_reflns_number 13066
_diffrn_reflns_theta_full 30.15
_diffrn_reflns_theta_max 30.15
_diffrn_reflns_theta_min 1.30
_diffrn_standards_number 0
_exptl_absorpt_coefficient_mu 0.065
_exptl_absorpt_correction_T_max 0.9979
_exptl_absorpt_correction_T_min 0.9840
_exptl_absorpt_correction_type multi-scan
_exptl_absorpt_process_details '(<i>SADABS</i>; Bruker, 2009)'
_exptl_crystal_colour colourless
_exptl_crystal_density_diffrn 1.115
_exptl_crystal_density_method 'not measured'
_exptl_crystal_description plate
_exptl_crystal_F_000 428
_exptl_crystal_size_max 0.25
_exptl_crystal_size_mid 0.179
_exptl_crystal_size_min 0.033
_refine_diff_density_max 0.508
_refine_diff_density_min -0.435
_refine_ls_extinction_method none
_refine_ls_goodness_of_fit_ref 1.040
_refine_ls_hydrogen_treatment constr
_refine_ls_matrix_type full
_refine_ls_number_parameters 252
_refine_ls_number_reflns 3512
_refine_ls_number_restraints 1
_refine_ls_restrained_S_all 1.040
_refine_ls_R_factor_all 0.0720
_refine_ls_R_factor_gt 0.0507
_refine_ls_shift/su_max 0.001
_refine_ls_shift/su_mean 0.000
_refine_ls_structure_factor_coef Fsqd
_refine_ls_weighting_details 'calc w=1/[\s^2^(Fo^2^)+(0.0534P)^2^+0.3776P] where P=(Fo^2^+2Fc^2^)/3'
_refine_ls_weighting_scheme calc
_refine_ls_wR_factor_gt 0.1162
_refine_ls_wR_factor_ref 0.1316
_reflns_number_gt 2776
_reflns_number_total 3512
_reflns_threshold_expression I>2\s(I)
_cod_data_source_file is2558.cif
_cod_data_source_block I
_cod_original_sg_symbol_H-M 'P 21'
_cod_database_code 2226542
_cod_database_fobs_code 2226542

loop_
_symmetry_equiv_pos_as_xyz
'x, y, z'
'-x, y+1/2, -z'

loop_
_atom_site_type_symbol
_atom_site_label
_atom_site_fract_x
_atom_site_fract_y
_atom_site_fract_z
_atom_site_U_iso_or_equiv
_atom_site_adp_type
_atom_site_calc_flag
_atom_site_refinement_flags
_atom_site_occupancy
_atom_site_disorder_assembly
_atom_site_disorder_group
O O1 -0.4772(3) 0.33629(19) 1.00165(15) 0.0316(5) Uani d . 1 . .
C C1 -0.0378(3) 0.1067(2) 0.87139(16) 0.0161(5) Uani d . 1 . .
C C2 0.1540(4) 0.0845(2) 0.92977(16) 0.0201(5) Uani d . 1 . .
H H2A 0.2407 0.1539 0.9323 0.024 Uiso calc R 1 . .
H H2B 0.2376 0.0224 0.9061 0.024 Uiso calc R 1 . .
C C3 0.0906(4) 0.0514(2) 1.02042(17) 0.0225(5) Uani d . 1 . .
H H3A 0.2171 0.0426 1.0559 0.027 Uiso calc R 1 . .
H H3B 0.0194 -0.0232 1.0185 0.027 Uiso calc R 1 . .
C C4 -0.0544(4) 0.1409(2) 1.06179(16) 0.0185(5) Uani d . 1 . .
H H4A 0.0278 0.2126 1.0678 0.022 Uiso calc R 1 . .
C C5 -0.1179(4) 0.1052(2) 1.15351(16) 0.0196(5) Uani d . 1 . .
C C6 0.0827(4) 0.1099(3) 1.21199(18) 0.0283(6) Uani d . 1 . .
H H6A 0.1757 0.0470 1.1963 0.034 Uiso calc R 1 . .
H H6B 0.1558 0.1823 1.2016 0.034 Uiso calc R 1 . .
C C7 0.0402(5) 0.1007(3) 1.30742(18) 0.0344(7) Uani d . 1 . .
H H7A -0.0224 0.0259 1.3196 0.041 Uiso calc R 1 . .
H H7B 0.1719 0.1067 1.3399 0.041 Uiso calc R 1 . .
C C8 -0.1088(5) 0.1976(3) 1.33392(19) 0.0382(7) Uani d . 1 . .
H H8A -0.1375 0.1906 1.3942 0.046 Uiso calc R 1 . .
H H8B -0.0432 0.2725 1.3246 0.046 Uiso calc R 1 . .
C C9 -0.3134(5) 0.1899(3) 1.28214(18) 0.0292(6) Uani d . 1 . .
H H9A -0.3867 0.1193 1.2975 0.035 Uiso calc R 1 . .
H H9B -0.4024 0.2551 1.2965 0.035 Uiso calc R 1 . .
C C10 -0.2795(4) 0.1900(2) 1.18697(17) 0.0210(5) Uani d . 1 . .
C C11 -0.3927(4) 0.2611(2) 1.13562(17) 0.0225(5) Uani d . 1 . .
H H11A -0.4862 0.3119 1.1610 0.027 Uiso calc R 1 . .
C C12 -0.3792(4) 0.2643(2) 1.04303(17) 0.0200(5) Uani d . 1 . .
C C13 -0.2455(4) 0.1700(2) 1.00234(16) 0.0171(5) Uani d . 1 . .
H H13A -0.3321 0.1000 0.9958 0.021 Uiso calc R 1 . .
C C14 -0.1667(4) 0.2043(2) 0.91427(16) 0.0163(5) Uani d . 1 . .
H H14A -0.0687 0.2690 0.9239 0.020 Uiso calc R 1 . .
C C15 -0.3230(4) 0.2445(2) 0.84445(16) 0.0222(5) Uani d . 1 . .
H H15A -0.3637 0.3247 0.8531 0.027 Uiso calc R 1 . .
H H15B -0.4485 0.1964 0.8432 0.027 Uiso calc R 1 . .
C C16 -0.1995(4) 0.2306(2) 0.76141(17) 0.0219(5) Uani d . 1 . .
H H16A -0.1674 0.3062 0.7377 0.026 Uiso calc R 1 . .
H H16B -0.2826 0.1874 0.7195 0.026 Uiso calc R 1 . .
C C17 0.0071(4) 0.1643(2) 0.78416(16) 0.0176(5) Uani d . 1 . .
H H17A 0.1178 0.2224 0.7941 0.021 Uiso calc R 1 . .
C C18 0.0752(4) 0.0879(2) 0.70931(16) 0.0196(5) Uani d . 1 . .
H H18A -0.0375 0.0310 0.6992 0.024 Uiso calc R 1 . .
C C19 0.0939(4) 0.1585(3) 0.62657(16) 0.0233(5) Uani d . 1 . .
H H19A 0.1268 0.1053 0.5808 0.028 Uiso calc R 1 . .
H H19B -0.0427 0.1924 0.6128 0.028 Uiso calc R 1 . .
C C20 0.2579(4) 0.2556(2) 0.62794(17) 0.0221(5) Uani d . 1 . .
H H20A 0.2318 0.3072 0.6754 0.027 Uiso calc R 1 . .
H H20B 0.3971 0.2223 0.6366 0.027 Uiso calc R 1 . .
C C21 0.2520(4) 0.3250(3) 0.54552(19) 0.0320(7) Uani d . 1 . .
H H21A 0.1114 0.3567 0.5371 0.038 Uiso calc R 1 . .
H H21B 0.2772 0.2725 0.4985 0.038 Uiso calc R 1 . .
C C22 0.4102(5) 0.4243(3) 0.5418(2) 0.0320(7) Uani d . 1 . .
H H22A 0.4035 0.4667 0.5958 0.038 Uiso calc R 1 . .
C C23 0.3563(6) 0.5096(4) 0.4707(3) 0.0520(7) Uani d . 1 . .
H H23A 0.4624 0.5689 0.4693 0.078 Uiso calc R 1 . .
H H23B 0.2219 0.5445 0.4810 0.078 Uiso calc R 1 . .
H H23C 0.3504 0.4694 0.4171 0.078 Uiso calc R 1 . .
C C24 0.6329(5) 0.3824(4) 0.5333(3) 0.0520(7) Uani d . 1 . .
H H24A 0.7271 0.4476 0.5350 0.078 Uiso calc R 1 . .
H H24B 0.6459 0.3422 0.4801 0.078 Uiso calc R 1 . .
H H24C 0.6680 0.3307 0.5796 0.078 Uiso calc R 1 . .
C C25 -0.1682(4) -0.0043(2) 0.85817(18) 0.0228(5) Uani d . 1 . .
H H25A -0.0796 -0.0649 0.8371 0.034 Uiso calc R 1 . .
H H25B -0.2809 0.0104 0.8176 0.034 Uiso calc R 1 . .
H H25C -0.2257 -0.0278 0.9115 0.034 Uiso calc R 1 . .
C C26 -0.2164(5) -0.0170(2) 1.15541(19) 0.0270(6) Uani d . 1 . .
H H26A -0.3263 -0.0224 1.1124 0.040 Uiso calc R 1 . .
H H26B -0.2743 -0.0307 1.2105 0.040 Uiso calc R 1 . .
H H26C -0.1099 -0.0739 1.1446 0.040 Uiso calc R 1 . .
C C27 0.2764(4) 0.0194(2) 0.72725(18) 0.0234(5) Uani d . 1 . .
H H27A 0.3139 -0.0225 0.6769 0.035 Uiso calc R 1 . .
H H27B 0.2542 -0.0343 0.7730 0.035 Uiso calc R 1 . .
H H27C 0.3882 0.0719 0.7432 0.035 Uiso calc R 1 . .

loop_
_atom_site_aniso_label
_atom_site_aniso_U_11
_atom_site_aniso_U_22
_atom_site_aniso_U_33
_atom_site_aniso_U_12
_atom_site_aniso_U_13
_atom_site_aniso_U_23
O1 0.0336(11) 0.0294(11) 0.0322(11) 0.0148(9) 0.0057(8) 0.0012(9)
C1 0.0144(10) 0.0140(10) 0.0201(12) 0.0000(9) 0.0035(8) 0.0013(10)
C2 0.0156(10) 0.0227(12) 0.0222(12) 0.0014(9) 0.0048(9) 0.0033(11)
C3 0.0207(12) 0.0259(13) 0.0213(13) 0.0073(10) 0.0054(10) 0.0053(11)
C4 0.0184(11) 0.0179(11) 0.0192(12) 0.0001(9) 0.0030(9) 0.0024(10)
C5 0.0222(11) 0.0170(11) 0.0199(12) 0.0015(10) 0.0064(9) 0.0022(10)
C6 0.0264(13) 0.0351(15) 0.0235(13) 0.0030(12) 0.0012(10) 0.0034(13)
C7 0.0378(16) 0.0427(18) 0.0226(14) 0.0050(15) 0.0003(12) 0.0029(14)
C8 0.0532(19) 0.0413(18) 0.0203(14) 0.0078(16) 0.0044(13) -0.0032(14)
C9 0.0379(15) 0.0256(13) 0.0245(14) 0.0041(12) 0.0090(11) 0.0016(12)
C10 0.0232(12) 0.0159(11) 0.0243(13) -0.0019(10) 0.0065(10) -0.0012(10)
C11 0.0229(12) 0.0188(12) 0.0263(13) 0.0007(10) 0.0079(10) -0.0013(11)
C12 0.0179(11) 0.0167(11) 0.0255(13) -0.0007(9) 0.0046(9) -0.0007(10)
C13 0.0150(10) 0.0170(11) 0.0196(11) -0.0003(9) 0.0039(8) 0.0004(10)
C14 0.0149(10) 0.0144(10) 0.0199(12) -0.0024(9) 0.0037(8) 0.0015(10)
C15 0.0188(11) 0.0236(13) 0.0244(13) 0.0078(10) 0.0029(9) 0.0017(11)
C16 0.0187(11) 0.0242(12) 0.0229(13) 0.0020(10) 0.0019(9) 0.0041(11)
C17 0.0138(10) 0.0163(11) 0.0228(12) -0.0024(9) 0.0025(9) 0.0011(10)
C18 0.0185(11) 0.0193(12) 0.0212(12) -0.0025(9) 0.0036(9) -0.0020(10)
C19 0.0213(12) 0.0304(14) 0.0181(12) 0.0022(11) 0.0003(10) 0.0009(11)
C20 0.0245(12) 0.0232(13) 0.0187(12) 0.0020(10) 0.0018(9) 0.0025(11)
C21 0.0226(13) 0.0477(18) 0.0258(15) 0.0027(13) 0.0029(11) 0.0120(14)
C22 0.0381(16) 0.0290(14) 0.0294(16) 0.0061(13) 0.0145(13) 0.0078(13)
C23 0.0340(11) 0.0552(16) 0.0672(17) 0.0041(11) 0.0088(11) 0.0357(15)
C24 0.0340(11) 0.0552(16) 0.0672(17) 0.0041(11) 0.0088(11) 0.0357(15)
C25 0.0240(12) 0.0151(11) 0.0297(14) -0.0007(10) 0.0080(10) 0.0009(11)
C26 0.0386(15) 0.0168(12) 0.0260(14) -0.0028(11) 0.0102(12) 0.0037(11)
C27 0.0260(12) 0.0212(12) 0.0232(13) 0.0030(10) 0.0065(10) 0.0006(11)

loop_
_atom_type_symbol
_atom_type_description
_atom_type_scat_dispersion_real
_atom_type_scat_dispersion_imag
_atom_type_scat_source
C C 0.0033 0.0000 'International Tables Vol C Tables 4.2.6.8 and 6.1.1.4'
H H 0.0000 0.0000 'International Tables Vol C Tables 4.2.6.8 and 6.1.1.4'
O O 0.0106 0.0000 'International Tables Vol C Tables 4.2.6.8 and 6.1.1.4'

loop_
_geom_angle_atom_site_label_1
_geom_angle_atom_site_label_2
_geom_angle_atom_site_label_3
_geom_angle_site_symmetry_1
_geom_angle_site_symmetry_3
_geom_angle
_geom_angle_publ_flag
C2 C1 C25 . . 111.2(2) ?
C2 C1 C17 . . 115.98(18) ?
C25 C1 C17 . . 110.3(2) ?
C2 C1 C14 . . 106.4(2) ?
C25 C1 C14 . . 111.92(18) ?
C17 C1 C14 . . 100.51(18) ?
C1 C2 C3 . . 111.90(19) ?
C1 C2 H2A . . 109.2 ?
C3 C2 H2A . . 109.2 ?
C1 C2 H2B . . 109.2 ?
C3 C2 H2B . . 109.2 ?
H2A C2 H2B . . 107.9 ?
C2 C3 C4 . . 113.4(2) ?
C2 C3 H3A . . 108.9 ?
C4 C3 H3A . . 108.9 ?
C2 C3 H3B . . 108.9 ?
C4 C3 H3B . . 108.9 ?
H3A C3 H3B . . 107.7 ?
C3 C4 C13 . . 111.1(2) ?
C3 C4 C5 . . 112.6(2) ?
C13 C4 C5 . . 113.32(19) ?
C3 C4 H4A . . 106.4 ?
C13 C4 H4A . . 106.4 ?
C5 C4 H4A . . 106.4 ?
C10 C5 C26 . . 107.6(2) ?
C10 C5 C6 . . 109.0(2) ?
C26 C5 C6 . . 110.3(2) ?
C10 C5 C4 . . 110.0(2) ?
C26 C5 C4 . . 111.9(2) ?
C6 C5 C4 . . 108.0(2) ?
C7 C6 C5 . . 114.4(2) ?
C7 C6 H6A . . 108.7 ?
C5 C6 H6A . . 108.7 ?
C7 C6 H6B . . 108.7 ?
C5 C6 H6B . . 108.7 ?
H6A C6 H6B . . 107.6 ?
C8 C7 C6 . . 109.9(3) ?
C8 C7 H7A . . 109.7 ?
C6 C7 H7A . . 109.7 ?
C8 C7 H7B . . 109.7 ?
C6 C7 H7B . . 109.7 ?
H7A C7 H7B . . 108.2 ?
C9 C8 C7 . . 109.8(3) ?
C9 C8 H8A . . 109.7 ?
C7 C8 H8A . . 109.7 ?
C9 C8 H8B . . 109.7 ?
C7 C8 H8B . . 109.7 ?
H8A C8 H8B . . 108.2 ?
C10 C9 C8 . . 112.7(2) ?
C10 C9 H9A . . 109.0 ?
C8 C9 H9A . . 109.0 ?
C10 C9 H9B . . 109.0 ?
C8 C9 H9B . . 109.0 ?
H9A C9 H9B . . 107.8 ?
C11 C10 C9 . . 120.3(2) ?
C11 C10 C5 . . 122.7(2) ?
C9 C10 C5 . . 117.0(2) ?
C10 C11 C12 . . 124.6(2) ?
C10 C11 H11A . . 117.7 ?
C12 C11 H11A . . 117.7 ?
O1 C12 C11 . . 120.5(2) ?
O1 C12 C13 . . 123.0(2) ?
C11 C12 C13 . . 116.5(2) ?
C12 C13 C14 . . 113.0(2) ?
C12 C13 C4 . . 109.7(2) ?
C14 C13 C4 . . 109.24(18) ?
C12 C13 H13A . . 108.3 ?
C14 C13 H13A . . 108.3 ?
C4 C13 H13A . . 108.3 ?
C15 C14 C13 . . 120.13(19) ?
C15 C14 C1 . . 104.36(19) ?
C13 C14 C1 . . 113.01(19) ?
C15 C14 H14A . . 106.1 ?
C13 C14 H14A . . 106.1 ?
C1 C14 H14A . . 106.1 ?
C14 C15 C16 . . 103.77(19) ?
C14 C15 H15A . . 111.0 ?
C16 C15 H15A . . 111.0 ?
C14 C15 H15B . . 111.0 ?
C16 C15 H15B . . 111.0 ?
H15A C15 H15B . . 109.0 ?
C15 C16 C17 . . 107.5(2) ?
C15 C16 H16A . . 110.2 ?
C17 C16 H16A . . 110.2 ?
C15 C16 H16B . . 110.2 ?
C17 C16 H16B . . 110.2 ?
H16A C16 H16B . . 108.5 ?
C18 C17 C16 . . 111.0(2) ?
C18 C17 C1 . . 119.3(2) ?
C16 C17 C1 . . 103.87(18) ?
C18 C17 H17A . . 107.4 ?
C16 C17 H17A . . 107.4 ?
C1 C17 H17A . . 107.4 ?
C27 C18 C17 . . 114.0(2) ?
C27 C18 C19 . . 110.3(2) ?
C17 C18 C19 . . 111.7(2) ?
C27 C18 H18A . . 106.8 ?
C17 C18 H18A . . 106.8 ?
C19 C18 H18A . . 106.8 ?
C20 C19 C18 . . 116.3(2) ?
C20 C19 H19A . . 108.2 ?
C18 C19 H19A . . 108.2 ?
C20 C19 H19B . . 108.2 ?
C18 C19 H19B . . 108.2 ?
H19A C19 H19B . . 107.4 ?
C21 C20 C19 . . 111.8(2) ?
C21 C20 H20A . . 109.3 ?
C19 C20 H20A . . 109.3 ?
C21 C20 H20B . . 109.3 ?
C19 C20 H20B . . 109.3 ?
H20A C20 H20B . . 107.9 ?
C20 C21 C22 . . 115.2(3) ?
C20 C21 H21A . . 108.5 ?
C22 C21 H21A . . 108.5 ?
C20 C21 H21B . . 108.5 ?
C22 C21 H21B . . 108.5 ?
H21A C21 H21B . . 107.5 ?
C24 C22 C23 . . 109.8(3) ?
C24 C22 C21 . . 112.6(3) ?
C23 C22 C21 . . 112.2(3) ?
C24 C22 H22A . . 107.3 ?
C23 C22 H22A . . 107.3 ?
C21 C22 H22A . . 107.3 ?
C22 C23 H23A . . 109.5 ?
C22 C23 H23B . . 109.5 ?
H23A C23 H23B . . 109.5 ?
C22 C23 H23C . . 109.5 ?
H23A C23 H23C . . 109.5 ?
H23B C23 H23C . . 109.5 ?
C22 C24 H24A . . 109.5 ?
C22 C24 H24B . . 109.5 ?
H24A C24 H24B . . 109.5 ?
C22 C24 H24C . . 109.5 ?
H24A C24 H24C . . 109.5 ?
H24B C24 H24C . . 109.5 ?
C1 C25 H25A . . 109.5 ?
C1 C25 H25B . . 109.5 ?
H25A C25 H25B . . 109.5 ?
C1 C25 H25C . . 109.5 ?
H25A C25 H25C . . 109.5 ?
H25B C25 H25C . . 109.5 ?
C5 C26 H26A . . 109.5 ?
C5 C26 H26B . . 109.5 ?
H26A C26 H26B . . 109.5 ?
C5 C26 H26C . . 109.5 ?
H26A C26 H26C . . 109.5 ?
H26B C26 H26C . . 109.5 ?
C18 C27 H27A . . 109.5 ?
C18 C27 H27B . . 109.5 ?
H27A C27 H27B . . 109.5 ?
C18 C27 H27C . . 109.5 ?
H27A C27 H27C . . 109.5 ?
H27B C27 H27C . . 109.5 ?

loop_
_geom_bond_atom_site_label_1
_geom_bond_atom_site_label_2
_geom_bond_site_symmetry_2
_geom_bond_distance
_geom_bond_publ_flag
O1 C12 . 1.215(3) ?
C1 C2 . 1.526(3) ?
C1 C25 . 1.534(3) ?
C1 C17 . 1.553(3) ?
C1 C14 . 1.554(3) ?
C2 C3 . 1.535(3) ?
C2 H2A . 0.9700 ?
C2 H2B . 0.9700 ?
C3 C4 . 1.537(3) ?
C3 H3A . 0.9700 ?
C3 H3B . 0.9700 ?
C4 C13 . 1.547(3) ?
C4 C5 . 1.558(3) ?
C4 H4A . 0.9800 ?
C5 C10 . 1.519(3) ?
C5 C26 . 1.541(4) ?
C5 C6 . 1.550(4) ?
C6 C7 . 1.531(4) ?
C6 H6A . 0.9700 ?
C6 H6B . 0.9700 ?
C7 C8 . 1.527(5) ?
C7 H7A . 0.9700 ?
C7 H7B . 0.9700 ?
C8 C9 . 1.516(5) ?
C8 H8A . 0.9700 ?
C8 H8B . 0.9700 ?
C9 C10 . 1.513(4) ?
C9 H9A . 0.9700 ?
C9 H9B . 0.9700 ?
C10 C11 . 1.344(4) ?
C11 C12 . 1.457(4) ?
C11 H11A . 0.9300 ?
C12 C13 . 1.528(3) ?
C13 C14 . 1.532(3) ?
C13 H13A . 0.9800 ?
C14 C15 . 1.530(4) ?
C14 H14A . 0.9800 ?
C15 C16 . 1.545(3) ?
C15 H15A . 0.9700 ?
C15 H15B . 0.9700 ?
C16 C17 . 1.551(3) ?
C16 H16A . 0.9700 ?
C16 H16B . 0.9700 ?
C17 C18 . 1.537(3) ?
C17 H17A . 0.9800 ?
C18 C27 . 1.521(4) ?
C18 C19 . 1.538(4) ?
C18 H18A . 0.9800 ?
C19 C20 . 1.528(4) ?
C19 H19A . 0.9700 ?
C19 H19B . 0.9700 ?
C20 C21 . 1.519(4) ?
C20 H20A . 0.9700 ?
C20 H20B . 0.9700 ?
C21 C22 . 1.524(5) ?
C21 H21A . 0.9700 ?
C21 H21B . 0.9700 ?
C22 C24 . 1.502(4) ?
C22 C23 . 1.518(5) ?
C22 H22A . 0.9800 ?
C23 H23A . 0.9600 ?
C23 H23B . 0.9600 ?
C23 H23C . 0.9600 ?
C24 H24A . 0.9600 ?
C24 H24B . 0.9600 ?
C24 H24C . 0.9600 ?
C25 H25A . 0.9600 ?
C25 H25B . 0.9600 ?
C25 H25C . 0.9600 ?
C26 H26A . 0.9600 ?
C26 H26B . 0.9600 ?
C26 H26C . 0.9600 ?
C27 H27A . 0.9600 ?
C27 H27B . 0.9600 ?
C27 H27C . 0.9600 ?

loop_
_geom_torsion_atom_site_label_1
_geom_torsion_atom_site_label_2
_geom_torsion_atom_site_label_3
_geom_torsion_atom_site_label_4
_geom_torsion_site_symmetry_1
_geom_torsion_site_symmetry_2
_geom_torsion_site_symmetry_3
_geom_torsion_site_symmetry_4
_geom_torsion
_geom_torsion_publ_flag
C25 C1 C2 C3 . . . . -64.6(3) ?
C17 C1 C2 C3 . . . . 168.2(2) ?
C14 C1 C2 C3 . . . . 57.4(3) ?
C1 C2 C3 C4 . . . . -55.3(3) ?
C2 C3 C4 C13 . . . . 51.4(3) ?
C2 C3 C4 C5 . . . . 179.7(2) ?
C3 C4 C5 C10 . . . . -173.8(2) ?
C13 C4 C5 C10 . . . . -46.6(3) ?
C3 C4 C5 C26 . . . . -54.2(3) ?
C13 C4 C5 C26 . . . . 72.9(3) ?
C3 C4 C5 C6 . . . . 67.4(3) ?
C13 C4 C5 C6 . . . . -165.5(2) ?
C10 C5 C6 C7 . . . . 49.0(3) ?
C26 C5 C6 C7 . . . . -68.9(3) ?
C4 C5 C6 C7 . . . . 168.5(3) ?
C5 C6 C7 C8 . . . . -57.5(4) ?
C6 C7 C8 C9 . . . . 58.3(3) ?
C7 C8 C9 C10 . . . . -54.5(3) ?
C8 C9 C10 C11 . . . . -131.4(3) ?
C8 C9 C10 C5 . . . . 49.8(3) ?
C26 C5 C10 C11 . . . . -104.0(3) ?
C6 C5 C10 C11 . . . . 136.3(3) ?
C4 C5 C10 C11 . . . . 18.1(3) ?
C26 C5 C10 C9 . . . . 74.6(3) ?
C6 C5 C10 C9 . . . . -45.0(3) ?
C4 C5 C10 C9 . . . . -163.2(2) ?
C9 C10 C11 C12 . . . . -177.1(3) ?
C5 C10 C11 C12 . . . . 1.5(4) ?
C10 C11 C12 O1 . . . . -175.3(3) ?
C10 C11 C12 C13 . . . . 7.4(4) ?
O1 C12 C13 C14 . . . . 25.7(3) ?
C11 C12 C13 C14 . . . . -157.1(2) ?
O1 C12 C13 C4 . . . . 147.9(2) ?
C11 C12 C13 C4 . . . . -34.9(3) ?
C3 C4 C13 C12 . . . . -176.7(2) ?
C5 C4 C13 C12 . . . . 55.4(3) ?
C3 C4 C13 C14 . . . . -52.3(3) ?
C5 C4 C13 C14 . . . . 179.8(2) ?
C12 C13 C14 C15 . . . . -53.9(3) ?
C4 C13 C14 C15 . . . . -176.4(2) ?
C12 C13 C14 C1 . . . . -177.8(2) ?
C4 C13 C14 C1 . . . . 59.7(3) ?
C2 C1 C14 C15 . . . . 166.22(19) ?
C25 C1 C14 C15 . . . . -72.2(2) ?
C17 C1 C14 C15 . . . . 44.9(2) ?
C2 C1 C14 C13 . . . . -61.6(2) ?
C25 C1 C14 C13 . . . . 60.0(3) ?
C17 C1 C14 C13 . . . . 177.14(19) ?
C13 C14 C15 C16 . . . . -161.7(2) ?
C1 C14 C15 C16 . . . . -33.7(2) ?
C14 C15 C16 C17 . . . . 9.3(3) ?
C15 C16 C17 C18 . . . . 147.7(2) ?
C15 C16 C17 C1 . . . . 18.4(3) ?
C2 C1 C17 C18 . . . . 83.6(3) ?
C25 C1 C17 C18 . . . . -43.9(3) ?
C14 C1 C17 C18 . . . . -162.2(2) ?
C2 C1 C17 C16 . . . . -152.2(2) ?
C25 C1 C17 C16 . . . . 80.2(2) ?
C14 C1 C17 C16 . . . . -38.0(2) ?
C16 C17 C18 C27 . . . . -179.6(2) ?
C1 C17 C18 C27 . . . . -59.0(3) ?
C16 C17 C18 C19 . . . . 54.5(3) ?
C1 C17 C18 C19 . . . . 175.1(2) ?
C27 C18 C19 C20 . . . . -65.8(3) ?
C17 C18 C19 C20 . . . . 62.2(3) ?
C18 C19 C20 C21 . . . . -175.9(2) ?
C19 C20 C21 C22 . . . . 179.7(2) ?
C20 C21 C22 C24 . . . . 71.8(4) ?
C20 C21 C22 C23 . . . . -163.7(3) ?

loop_
_cod_related_entry_id
_cod_related_entry_database
_cod_related_entry_code
1 ChemSpider 24745258
